data_4032503
loop_
_publ_author_name
'Huang, Kai'
'Sheng, Guorong'
'Lu, Ping'
'Wang, Yanguang'

_publ_section_title
;
 From 1-Sulfonyl-4-aryl-1,2,3-triazoles to
 1-Allenyl-5-aryl-1,2,3-triazoles.
;
_journal_issue 10
_journal_name_full 'The Journal of organic chemistry'
_journal_page_first 5294
_journal_page_last 5300
_journal_paper_doi 10.1021/acs.joc.7b00627
_journal_volume 82
_journal_year 2017
_chemical_formula_moiety 'C21 H17 N3'
_chemical_formula_sum 'C21 H17 N3'
_chemical_formula_weight 311.38
_chemical_name_systematic
;
 ?
;
_space_group_IT_number 2
_symmetry_cell_setting triclinic
_symmetry_space_group_name_Hall '-P 1'
_symmetry_space_group_name_H-M 'P -1'
_atom_sites_solution_hydrogens geom
_atom_sites_solution_primary direct
_atom_sites_solution_secondary difmap
_audit_creation_method SHELXL-97
_cell_angle_alpha 74.937(3)
_cell_angle_beta 61.753(2)
_cell_angle_gamma 76.281(2)
_cell_formula_units_Z 2
_cell_length_a 9.7574(7)
_cell_length_b 9.8733(8)
_cell_length_c 10.1948(9)
_cell_measurement_reflns_used 4862
_cell_measurement_temperature 296(2)
_cell_measurement_theta_max 27.5
_cell_measurement_theta_min 3.0
_cell_volume 827.90(12)
_computing_cell_refinement 'PROCESS-AUTO  (Rigaku,2006)'
_computing_data_collection 'PROCESS-AUTO  (Rigaku,2006)'
_computing_data_reduction 'CrystalStructure (Rigaku,2007)'
_computing_molecular_graphics 'Ortep3 for windows (Farrugia,1997)'
_computing_publication_material 'WinGX (Farrugia, 1999)'
_computing_structure_refinement 'SHELXL-97 (Sheldrick, 2014)'
_computing_structure_solution 'SHELXS-97 (Sheldrick, 2014)'
_diffrn_ambient_temperature 296(2)
_diffrn_detector_area_resol_mean 10.00
_diffrn_measured_fraction_theta_full 0.989
_diffrn_measured_fraction_theta_max 0.989
_diffrn_measurement_device_type 'Rigaku RAXIS-RAPID/ZJUG'
_diffrn_measurement_method \w
_diffrn_radiation_monochromator graphite
_diffrn_radiation_source 'rotating anode'
_diffrn_radiation_type MoK\a
_diffrn_radiation_wavelength 0.71073
_diffrn_reflns_av_R_equivalents 0.0418
_diffrn_reflns_av_sigmaI/netI 0.0579
_diffrn_reflns_limit_h_max 11
_diffrn_reflns_limit_h_min -12
_diffrn_reflns_limit_k_max 12
_diffrn_reflns_limit_k_min -12
_diffrn_reflns_limit_l_max 13
_diffrn_reflns_limit_l_min -13
_diffrn_reflns_number 8224
_diffrn_reflns_theta_full 27.48
_diffrn_reflns_theta_max 27.48
_diffrn_reflns_theta_min 3.00
_exptl_absorpt_coefficient_mu 0.075
_exptl_absorpt_correction_T_max 0.9821
_exptl_absorpt_correction_T_min 0.9700
_exptl_absorpt_correction_type multi-scan
_exptl_absorpt_process_details 'Higashi, T. (1995)'
_exptl_crystal_colour colorless'
_exptl_crystal_density_diffrn 1.249
_exptl_crystal_density_method 'not measured'
_exptl_crystal_description chunk
_exptl_crystal_F_000 328
_exptl_crystal_size_max 0.42
_exptl_crystal_size_mid 0.37
_exptl_crystal_size_min 0.20
_refine_diff_density_max 0.225
_refine_diff_density_min -0.297
_refine_diff_density_rms 0.058
_refine_ls_extinction_coef 0.181(11)
_refine_ls_extinction_expression Fc^*^=kFc[1+0.001xFc^2^\l^3^/sin(2\q)]^-1/4^
_refine_ls_extinction_method SHELXL
_refine_ls_goodness_of_fit_ref 1.004
_refine_ls_hydrogen_treatment constr
_refine_ls_matrix_type full
_refine_ls_number_parameters 218
_refine_ls_number_reflns 3766
_refine_ls_number_restraints 0
_refine_ls_restrained_S_all 1.004
_refine_ls_R_factor_all 0.1122
_refine_ls_R_factor_gt 0.0545
_refine_ls_shift/su_max 0.000
_refine_ls_shift/su_mean 0.000
_refine_ls_structure_factor_coef Fsqd
_refine_ls_weighting_details 'calc w=1/[\s^2^(Fo^2^)+(0.0560P)^2^+0.3649P] where P=(Fo^2^+2Fc^2^)/3'
_refine_ls_weighting_scheme calc
_refine_ls_wR_factor_gt 0.1155
_refine_ls_wR_factor_ref 0.1624
_reflns_number_gt 2100
_reflns_number_total 3766
_reflns_threshold_expression >2sigma(I)
_cod_data_source_file jo7b00627_si_004.cif
_cod_data_source_block hk3-070
_cod_depositor_comments 'Adding full bibliography for 4032503--4032504.cif.'
_cod_database_code 4032503

loop_
_symmetry_equiv_pos_as_xyz
'x, y, z'
'-x, -y, -z'

loop_
_atom_site_label
_atom_site_type_symbol
_atom_site_fract_x
_atom_site_fract_y
_atom_site_fract_z
_atom_site_U_iso_or_equiv
_atom_site_adp_type
_atom_site_occupancy
_atom_site_symmetry_multiplicity
_atom_site_calc_flag
_atom_site_refinement_flags
C1 C 0.6360(2) 0.3139(2) 0.1234(3) 0.0435(5) Uani 1 1 d .
H1 H 0.5844 0.4110 0.1348 0.052 Uiso 1 1 calc R
C2 C 0.9130(3) 0.2937(3) 0.2668(3) 0.0624(7) Uani 1 1 d .
H2 H 0.9744 0.3260 0.2965 0.075 Uiso 1 1 calc R
C3 C 0.7973(3) 0.3761(2) 0.2315(3) 0.0471(6) Uani 1 1 d .
C4 C 0.7366(3) 0.5278(2) 0.2314(3) 0.0467(5) Uani 1 1 d .
C5 C 0.5769(3) 0.5748(3) 0.3000(3) 0.0565(6) Uani 1 1 d .
H5 H 0.5054 0.5098 0.3471 0.068 Uiso 1 1 calc R
C6 C 0.5234(3) 0.7180(3) 0.2988(3) 0.0667(7) Uani 1 1 d .
H6 H 0.4162 0.7486 0.3439 0.080 Uiso 1 1 calc R
C7 C 0.6279(4) 0.8150(3) 0.2315(4) 0.0712(8) Uani 1 1 d .
H7 H 0.5917 0.9111 0.2305 0.085 Uiso 1 1 calc R
C8 C 0.7857(4) 0.7693(3) 0.1657(4) 0.0744(8) Uani 1 1 d .
H8 H 0.8566 0.8348 0.1217 0.089 Uiso 1 1 calc R
C9 C 0.8409(3) 0.6271(3) 0.1640(3) 0.0616(7) Uani 1 1 d .
H9 H 0.9483 0.5977 0.1174 0.074 Uiso 1 1 calc R
C10 C 0.5060(2) 0.2206(2) 0.2084(3) 0.0434(5) Uani 1 1 d .
C11 C 0.4352(3) 0.1847(2) 0.1340(3) 0.0512(6) Uani 1 1 d .
H11 H 0.4738 0.2110 0.0296 0.061 Uiso 1 1 calc R
C12 C 0.3074(3) 0.1101(3) 0.2139(3) 0.0599(7) Uani 1 1 d .
H12 H 0.2607 0.0870 0.1629 0.072 Uiso 1 1 calc R
C13 C 0.2496(3) 0.0701(3) 0.3680(3) 0.0646(7) Uani 1 1 d .
H13 H 0.1642 0.0197 0.4211 0.078 Uiso 1 1 calc R
C14 C 0.3183(3) 0.1047(3) 0.4435(3) 0.0619(7) Uani 1 1 d .
H14 H 0.2793 0.0778 0.5478 0.074 Uiso 1 1 calc R
C15 C 0.4453(3) 0.1795(2) 0.3644(3) 0.0531(6) Uani 1 1 d .
H15 H 0.4908 0.2027 0.4163 0.064 Uiso 1 1 calc R
C16 C 0.7280(2) 0.3149(2) -0.0451(3) 0.0431(5) Uani 1 1 d .
C17 C 0.8115(3) 0.1925(3) -0.1040(3) 0.0541(6) Uani 1 1 d .
H17 H 0.8100 0.1065 -0.0388 0.065 Uiso 1 1 calc R
C18 C 0.8962(3) 0.1972(3) -0.2572(3) 0.0695(8) Uani 1 1 d .
H18 H 0.9526 0.1149 -0.2956 0.083 Uiso 1 1 calc R
C19 C 0.8974(4) 0.3236(4) -0.3535(4) 0.0820(9) Uani 1 1 d .
H19 H 0.9551 0.3267 -0.4573 0.098 Uiso 1 1 calc R
C20 C 0.8139(4) 0.4462(4) -0.2977(4) 0.0793(9) Uani 1 1 d .
H20 H 0.8138 0.5313 -0.3638 0.095 Uiso 1 1 calc R
C21 C 0.7302(3) 0.4422(3) -0.1431(3) 0.0580(7) Uani 1 1 d .
H21 H 0.6755 0.5250 -0.1050 0.070 Uiso 1 1 calc R
N1 N 0.7441(2) 0.28358(18) 0.1943(2) 0.0450(5) Uani 1 1 d .
N2 N 0.8224(2) 0.15170(19) 0.2065(2) 0.0572(6) Uani 1 1 d .
N3 N 0.9255(3) 0.1583(2) 0.2523(3) 0.0653(6) Uani 1 1 d .

loop_
_atom_site_aniso_label
_atom_site_aniso_U_11
_atom_site_aniso_U_22
_atom_site_aniso_U_33
_atom_site_aniso_U_23
_atom_site_aniso_U_13
_atom_site_aniso_U_12
C1 0.0438(11) 0.0376(11) 0.0556(15) -0.0071(9) -0.0272(11) -0.0063(9)
C2 0.0609(15) 0.0687(16) 0.0749(19) -0.0090(13) -0.0436(15) -0.0127(13)
C3 0.0463(12) 0.0544(13) 0.0476(14) -0.0096(10) -0.0232(11) -0.0124(10)
C4 0.0517(13) 0.0506(12) 0.0464(14) -0.0125(10) -0.0245(11) -0.0112(11)
C5 0.0550(14) 0.0593(15) 0.0565(16) -0.0204(12) -0.0181(12) -0.0124(12)
C6 0.0611(16) 0.0688(17) 0.0736(19) -0.0297(14) -0.0257(15) -0.0040(14)
C7 0.084(2) 0.0532(15) 0.088(2) -0.0195(14) -0.0459(18) -0.0032(15)
C8 0.083(2) 0.0571(16) 0.095(2) -0.0068(15) -0.0457(18) -0.0237(15)
C9 0.0523(14) 0.0632(16) 0.0748(19) -0.0129(13) -0.0284(14) -0.0154(12)
C10 0.0404(11) 0.0400(11) 0.0522(14) -0.0099(10) -0.0229(11) -0.0013(9)
C11 0.0501(13) 0.0542(13) 0.0567(15) -0.0092(11) -0.0286(12) -0.0089(11)
C12 0.0491(13) 0.0669(16) 0.075(2) -0.0140(13) -0.0308(14) -0.0174(12)
C13 0.0471(14) 0.0676(16) 0.072(2) -0.0114(14) -0.0163(14) -0.0168(12)
C14 0.0519(14) 0.0692(16) 0.0536(16) -0.0092(13) -0.0123(13) -0.0142(12)
C15 0.0514(13) 0.0582(14) 0.0533(16) -0.0120(11) -0.0236(12) -0.0096(11)
C16 0.0418(11) 0.0418(11) 0.0512(14) -0.0046(10) -0.0243(11) -0.0106(9)
C17 0.0558(14) 0.0521(13) 0.0542(16) -0.0117(11) -0.0218(12) -0.0095(11)
C18 0.0593(16) 0.085(2) 0.0626(19) -0.0258(15) -0.0152(14) -0.0178(14)
C19 0.0730(19) 0.119(3) 0.0498(18) -0.0115(18) -0.0152(15) -0.034(2)
C20 0.079(2) 0.089(2) 0.066(2) 0.0241(17) -0.0357(17) -0.0356(17)
C21 0.0563(14) 0.0518(14) 0.0666(18) 0.0035(12) -0.0323(14) -0.0116(11)
N1 0.0468(10) 0.0427(10) 0.0542(12) -0.0074(8) -0.0294(9) -0.0061(8)
N2 0.0578(12) 0.0465(11) 0.0768(15) -0.0049(10) -0.0431(12) -0.0002(9)
N3 0.0638(13) 0.0654(14) 0.0792(17) -0.0054(11) -0.0464(13) -0.0053(11)

loop_
_atom_type_symbol
_atom_type_description
_atom_type_scat_dispersion_real
_atom_type_scat_dispersion_imag
_atom_type_scat_source
C C 0.0033 0.0016 'International Tables Vol C Tables 4.2.6.8 and 6.1.1.4'
H H 0.0000 0.0000 'International Tables Vol C Tables 4.2.6.8 and 6.1.1.4'
N N 0.0061 0.0033 'International Tables Vol C Tables 4.2.6.8 and 6.1.1.4'

loop_
_geom_angle_atom_site_label_1
_geom_angle_atom_site_label_2
_geom_angle_atom_site_label_3
_geom_angle
N1 C1 C16 110.23(17)
N1 C1 C10 111.36(17)
C16 C1 C10 116.44(18)
N1 C1 H1 106.0
C16 C1 H1 106.0
C10 C1 H1 106.0
N3 C2 C3 110.3(2)
N3 C2 H2 124.9
C3 C2 H2 124.9
N1 C3 C2 103.1(2)
N1 C3 C4 125.37(18)
C2 C3 C4 131.5(2)
C5 C4 C9 118.6(2)
C5 C4 C3 121.7(2)
C9 C4 C3 119.7(2)
C6 C5 C4 120.4(2)
C6 C5 H5 119.8
C4 C5 H5 119.8
C7 C6 C5 120.4(3)
C7 C6 H6 119.8
C5 C6 H6 119.8
C8 C7 C6 119.6(3)
C8 C7 H7 120.2
C6 C7 H7 120.2
C7 C8 C9 120.8(3)
C7 C8 H8 119.6
C9 C8 H8 119.6
C8 C9 C4 120.3(2)
C8 C9 H9 119.9
C4 C9 H9 119.9
C15 C10 C11 118.2(2)
C15 C10 C1 120.9(2)
C11 C10 C1 120.6(2)
C12 C11 C10 120.6(2)
C12 C11 H11 119.7
C10 C11 H11 119.7
C13 C12 C11 120.3(2)
C13 C12 H12 119.8
C11 C12 H12 119.8
C12 C13 C14 119.8(2)
C12 C13 H13 120.1
C14 C13 H13 120.1
C13 C14 C15 120.1(3)
C13 C14 H14 120.0
C15 C14 H14 120.0
C14 C15 C10 121.0(2)
C14 C15 H15 119.5
C10 C15 H15 119.5
C21 C16 C17 119.2(2)
C21 C16 C1 118.8(2)
C17 C16 C1 122.01(19)
C18 C17 C16 120.7(2)
C18 C17 H17 119.7
C16 C17 H17 119.7
C19 C18 C17 119.8(3)
C19 C18 H18 120.1
C17 C18 H18 120.1
C18 C19 C20 120.6(3)
C18 C19 H19 119.7
C20 C19 H19 119.7
C19 C20 C21 119.8(3)
C19 C20 H20 120.1
C21 C20 H20 120.1
C20 C21 C16 120.0(3)
C20 C21 H21 120.0
C16 C21 H21 120.0
N2 N1 C3 111.50(17)
N2 N1 C1 119.16(17)
C3 N1 C1 128.57(17)
N3 N2 N1 106.83(18)
N2 N3 C2 108.29(19)

loop_
_geom_bond_atom_site_label_1
_geom_bond_atom_site_label_2
_geom_bond_distance
C1 N1 1.479(3)
C1 C16 1.514(3)
C1 C10 1.519(3)
C1 H1 0.9800
C2 N3 1.353(3)
C2 C3 1.364(3)
C2 H2 0.9300
C3 N1 1.356(3)
C3 C4 1.474(3)
C4 C5 1.388(3)
C4 C9 1.389(3)
C5 C6 1.384(3)
C5 H5 0.9300
C6 C7 1.374(4)
C6 H6 0.9300
C7 C8 1.369(4)
C7 H7 0.9300
C8 C9 1.381(4)
C8 H8 0.9300
C9 H9 0.9300
C10 C15 1.389(3)
C10 C11 1.389(3)
C11 C12 1.386(3)
C11 H11 0.9300
C12 C13 1.373(4)
C12 H12 0.9300
C13 C14 1.376(4)
C13 H13 0.9300
C14 C15 1.382(3)
C14 H14 0.9300
C15 H15 0.9300
C16 C21 1.385(3)
C16 C17 1.389(3)
C17 C18 1.373(4)
C17 H17 0.9300
C18 C19 1.372(4)
C18 H18 0.9300
C19 C20 1.380(4)
C19 H19 0.9300
C20 C21 1.385(4)
C20 H20 0.9300
C21 H21 0.9300
N1 N2 1.352(2)
N2 N3 1.314(3)

loop_
_geom_torsion_atom_site_label_1
_geom_torsion_atom_site_label_2
_geom_torsion_atom_site_label_3
_geom_torsion_atom_site_label_4
_geom_torsion
N3 C2 C3 N1 -0.6(3)
N3 C2 C3 C4 179.0(2)
N1 C3 C4 C5 48.3(3)
C2 C3 C4 C5 -131.3(3)
N1 C3 C4 C9 -133.0(2)
C2 C3 C4 C9 47.3(4)
C9 C4 C5 C6 1.0(4)
C3 C4 C5 C6 179.6(2)
C4 C5 C6 C7 -0.9(4)
C5 C6 C7 C8 -0.2(4)
C6 C7 C8 C9 1.2(5)
C7 C8 C9 C4 -1.1(4)
C5 C4 C9 C8 0.0(4)
C3 C4 C9 C8 -178.7(2)
N1 C1 C10 C15 33.8(3)
C16 C1 C10 C15 161.35(19)
N1 C1 C10 C11 -152.00(19)
C16 C1 C10 C11 -24.5(3)
C15 C10 C11 C12 0.0(3)
C1 C10 C11 C12 -174.3(2)
C10 C11 C12 C13 -0.3(4)
C11 C12 C13 C14 0.3(4)
C12 C13 C14 C15 0.0(4)
C13 C14 C15 C10 -0.2(4)
C11 C10 C15 C14 0.2(3)
C1 C10 C15 C14 174.5(2)
N1 C1 C16 C21 -110.8(2)
C10 C1 C16 C21 121.1(2)
N1 C1 C16 C17 68.4(2)
C10 C1 C16 C17 -59.7(3)
C21 C16 C17 C18 0.4(3)
C1 C16 C17 C18 -178.8(2)
C16 C17 C18 C19 -0.6(4)
C17 C18 C19 C20 -0.2(4)
C18 C19 C20 C21 1.1(5)
C19 C20 C21 C16 -1.3(4)
C17 C16 C21 C20 0.5(3)
C1 C16 C21 C20 179.8(2)
C2 C3 N1 N2 0.2(3)
C4 C3 N1 N2 -179.5(2)
C2 C3 N1 C1 -169.5(2)
C4 C3 N1 C1 10.8(4)
C16 C1 N1 N2 -71.1(2)
C10 C1 N1 N2 59.7(3)
C16 C1 N1 C3 97.9(2)
C10 C1 N1 C3 -131.3(2)
C3 N1 N2 N3 0.3(3)
C1 N1 N2 N3 171.09(19)
N1 N2 N3 C2 -0.7(3)
C3 C2 N3 N2 0.9(3)
